data_4517633
loop_
_publ_author_name
'Khatua, Sajal'
'Biswas, Protap'

_publ_section_title
;
 Flexible Luminescent MOF: Trapping of Less Stable Conformation of
 Rotational Isomers, In Situ Guest-Responsive Turn-Off and Turn-On
 Luminescence and Mechanistic Study.
;
_journal_name_full 'ACS applied materials &amp; interfaces'
_journal_paper_doi 10.1021/acsami.0c02891
_journal_year 2020
_chemical_formula_moiety 'C22 H17 Cu I N3 O, C6 H5'
_chemical_formula_sum 'C28 H22 Cu I N3 O'
_chemical_formula_weight 606.92
_space_group_crystal_system monoclinic
_space_group_IT_number 15
_space_group_name_Hall '-C 2yc'
_space_group_name_H-M_alt 'C 1 2/c 1'
_atom_sites_solution_hydrogens geom
_atom_sites_solution_primary direct
_audit_creation_date 2019-05-24
_audit_creation_method
;
Olex2 1.2
(compiled 2018.05.29 svn.r3508 for OlexSys, GUI svn.r5506)
;
_cell_angle_alpha 90
_cell_angle_beta 111.762(2)
_cell_angle_gamma 90
_cell_formula_units_Z 8
_cell_length_a 23.696(4)
_cell_length_b 12.9253(19)
_cell_length_c 17.710(3)
_cell_measurement_reflns_used 9944
_cell_measurement_temperature 100(2)
_cell_measurement_theta_max 27.20
_cell_measurement_theta_min 2.39
_cell_volume 5037.6(14)
_computing_cell_refinement 'SAINT v8.34A (Bruker, 2013)'
_computing_data_reduction 'SAINT v8.34A (Bruker, 2013)'
_computing_molecular_graphics 'Olex2 (Dolomanov et al., 2009)'
_computing_publication_material 'Olex2 (Dolomanov et al., 2009)'
_computing_structure_refinement 'XL (Sheldrick, 2008)'
_computing_structure_solution 'ShelXS (Sheldrick, 2008)'
_diffrn_ambient_temperature 100
_diffrn_measured_fraction_theta_full 1.000
_diffrn_measured_fraction_theta_max 1.000
_diffrn_measurement_device_type 'Bruker APEX-II CCD'
_diffrn_measurement_method '\f and \w scans'
_diffrn_radiation_type MoK\a
_diffrn_radiation_wavelength 0.71073
_diffrn_reflns_av_R_equivalents 0.0399
_diffrn_reflns_av_unetI/netI 0.0187
_diffrn_reflns_Laue_measured_fraction_full 1.000
_diffrn_reflns_Laue_measured_fraction_max 1.000
_diffrn_reflns_limit_h_max 29
_diffrn_reflns_limit_h_min -29
_diffrn_reflns_limit_k_max 16
_diffrn_reflns_limit_k_min -16
_diffrn_reflns_limit_l_max 22
_diffrn_reflns_limit_l_min -22
_diffrn_reflns_number 62642
_diffrn_reflns_point_group_measured_fraction_full 1.000
_diffrn_reflns_point_group_measured_fraction_max 1.000
_diffrn_reflns_theta_full 25.242
_diffrn_reflns_theta_max 26.732
_diffrn_reflns_theta_min 1.827
_diffrn_standards_number 0
_exptl_absorpt_coefficient_mu 2.118
_exptl_absorpt_correction_T_max 0.7455
_exptl_absorpt_correction_T_min 0.4561
_exptl_absorpt_correction_type multi-scan
_exptl_absorpt_process_details
'SADABS-2014/5 (Bruker,2014/5) was used for absorption correction. wR2(int) was 0.1180 before and 0.0608 after correction. The Ratio of minimum to maximum transmission is 0.6118. The \l/2 correction factor is 0.00150.'
_exptl_crystal_colour 'clear light brown'
_exptl_crystal_colour_lustre clear
_exptl_crystal_colour_modifier light
_exptl_crystal_colour_primary brown
_exptl_crystal_density_diffrn 1.601
_exptl_crystal_description block
_exptl_crystal_F_000 2408
_exptl_crystal_size_max 0.42
_exptl_crystal_size_mid 0.23
_exptl_crystal_size_min 0.21
_refine_diff_density_max 2.149
_refine_diff_density_min -1.242
_refine_diff_density_rms 0.166
_refine_ls_extinction_method none
_refine_ls_goodness_of_fit_ref 1.071
_refine_ls_hydrogen_treatment constr
_refine_ls_matrix_type full
_refine_ls_number_parameters 269
_refine_ls_number_reflns 5359
_refine_ls_number_restraints 0
_refine_ls_restrained_S_all 1.071
_refine_ls_R_factor_all 0.0810
_refine_ls_R_factor_gt 0.0641
_refine_ls_shift/su_max 0.001
_refine_ls_shift/su_mean 0.000
_refine_ls_structure_factor_coef Fsqd
_refine_ls_weighting_details 'w=1/[\s^2^(Fo^2^)+(0.0339P)^2^+123.8145P] where P=(Fo^2^+2Fc^2^)/3'
_refine_ls_weighting_scheme calc
_refine_ls_wR_factor_gt 0.1358
_refine_ls_wR_factor_ref 0.1507
_reflns_Friedel_coverage 0.000
_reflns_number_gt 4473
_reflns_number_total 5359
_reflns_threshold_expression 'I > 2\s(I)'
_cod_data_source_file 1T.cif
_cod_data_source_block 1t
_cod_original_cell_volume 5037.4(13)
_cod_database_code 4517633
_shelx_shelxl_version_number 2016/6
_shelx_space_group_comment
;
The symmetry employed for this shelxl refinement is uniquely defined
by the following loop, which should always be used as a source of
symmetry information in preference to the above space-group names.
They are only intended as comments.
;
_shelx_estimated_absorpt_t_max 0.665
_shelx_estimated_absorpt_t_min 0.470
_olex2_refinement_description
;
1. Fixed Uiso
 At 1.2 times of:
  All C(H) groups
 At 1.5 times of:
  All C(H,H,H) groups
2. Uiso/Uaniso restraints and constraints
Uiso(C22S) = Uiso(C26S)
Uanis(C25S) = Uanis(C24S)
3.a Aromatic/amide H refined with riding coordinates:
 C7(H7), C9(H9), C15(H15), C1(H1), C14(H14), C2(H2), C4(H4), C5(H5), C17(H17),
 C12(H12), C18(H18), C13(H13), C19(H19), C20(H20), C23S(H23S), C24S(H24S),
 C25S(H25S), C26S(H26S), C22S(H22S)
3.b Fitted hexagon refined as free rotating group:
 C23S(C24S,C25S,C26S,C27S,C22S)
3.c Idealised Me refined as rotating group:
 C21(H21A,H21B,H21C)
;
_olex2_submission_special_instructions 'No special instructions were received'

loop_
_space_group_symop_operation_xyz
'x, y, z'
'-x, y, -z+1/2'
'x+1/2, y+1/2, z'
'-x+1/2, y+1/2, -z+1/2'
'-x, -y, -z'
'x, -y, z-1/2'
'-x+1/2, -y+1/2, -z'
'x+1/2, -y+1/2, z-1/2'

loop_
_atom_site_label
_atom_site_type_symbol
_atom_site_fract_x
_atom_site_fract_y
_atom_site_fract_z
_atom_site_U_iso_or_equiv
_atom_site_adp_type
_atom_site_occupancy
_atom_site_site_symmetry_order
_atom_site_calc_flag
_atom_site_refinement_flags_posn
_atom_site_refinement_flags_adp
_atom_site_refinement_flags_occupancy
_atom_site_disorder_assembly
_atom_site_disorder_group
I001 I 0.45444(2) 0.63971(4) 0.03570(3) 0.03829(15) Uani 1 1 d . . . . .
Cu02 Cu 0.50047(3) 0.45103(6) 0.06538(5) 0.0327(2) Uani 1 1 d . . . . .
N3 N 0.9291(2) 0.1446(4) 0.5524(3) 0.0307(11) Uani 1 1 d . . . . .
N1 N 0.5690(2) 0.4532(4) 0.1762(3) 0.0331(12) Uani 1 1 d . . . . .
N2 N 0.7523(2) 0.3885(4) 0.4320(3) 0.0290(11) Uani 1 1 d . . . . .
C7 C 0.7177(3) 0.5506(5) 0.4639(4) 0.0305(13) Uani 1 1 d . . . . .
H7 H 0.689007 0.605478 0.447150 0.037 Uiso 1 1 calc R . . . .
O1 O 0.7923(4) 0.8689(5) 0.7739(3) 0.071(2) Uani 1 1 d . . . . .
C9 C 0.8062(3) 0.4712(5) 0.5598(4) 0.0313(13) Uani 1 1 d . . . . .
H9 H 0.839145 0.469374 0.610794 0.038 Uiso 1 1 calc R . . . .
C8 C 0.7656(3) 0.5546(5) 0.5405(4) 0.0303(13) Uani 1 1 d . . . . .
C3 C 0.6620(3) 0.4613(5) 0.3313(4) 0.0312(13) Uani 1 1 d . . . . .
C6 C 0.7124(3) 0.4674(5) 0.4134(4) 0.0288(12) Uani 1 1 d . . . . .
C10 C 0.7983(3) 0.3914(5) 0.5048(4) 0.0281(12) Uani 1 1 d . . . . .
C11 C 0.8425(3) 0.3039(5) 0.5227(4) 0.0283(12) Uani 1 1 d . . . . .
C15 C 0.8402(3) 0.2322(6) 0.4635(4) 0.0383(15) Uani 1 1 d . . . . .
H15 H 0.808635 0.235665 0.411317 0.046 Uiso 1 1 calc R . . . .
C16 C 0.7720(3) 0.6397(5) 0.5986(4) 0.0355(14) Uani 1 1 d . . . . .
C1 C 0.5685(3) 0.5230(7) 0.2320(4) 0.0449(18) Uani 1 1 d . . . . .
H1 H 0.535897 0.571163 0.217708 0.054 Uiso 1 1 calc R . . . .
C14 C 0.8843(3) 0.1550(6) 0.4803(4) 0.0411(16) Uani 1 1 d . . . . .
H14 H 0.882242 0.107673 0.438334 0.049 Uiso 1 1 calc R . . . .
C2 C 0.6127(3) 0.5287(6) 0.3093(4) 0.0431(17) Uani 1 1 d . . . . .
H2 H 0.609446 0.578164 0.347120 0.052 Uiso 1 1 calc R . . . .
C4 C 0.6632(3) 0.3900(5) 0.2732(4) 0.0379(15) Uani 1 1 d . . . . .
H4 H 0.696163 0.342968 0.285193 0.045 Uiso 1 1 calc R . . . .
C5 C 0.6166(3) 0.3875(5) 0.1981(4) 0.0401(16) Uani 1 1 d . . . . .
H5 H 0.618109 0.337008 0.159865 0.048 Uiso 1 1 calc R . . . .
C17 C 0.7235(3) 0.7021(6) 0.5936(4) 0.0405(16) Uani 1 1 d . . . . .
H17 H 0.685766 0.692050 0.549861 0.049 Uiso 1 1 calc R . . . .
C12 C 0.8871(4) 0.2876(6) 0.5982(4) 0.0471(19) Uani 1 1 d . . . . .
H12 H 0.889113 0.331184 0.642258 0.057 Uiso 1 1 calc R . . . .
C18 C 0.7279(4) 0.7796(6) 0.6504(5) 0.0479(19) Uani 1 1 d . . . . .
H18 H 0.693480 0.821010 0.645051 0.057 Uiso 1 1 calc R . . . .
C00O C 0.7822(5) 0.7960(6) 0.7142(4) 0.052(2) Uani 1 1 d . . . . .
C13 C 0.9290(4) 0.2090(6) 0.6107(4) 0.0478(19) Uani 1 1 d . . . . .
H13 H 0.959241 0.200654 0.663517 0.057 Uiso 1 1 calc R . . . .
C19 C 0.8329(5) 0.7371(7) 0.7181(5) 0.073(3) Uani 1 1 d . . . . .
H19 H 0.871122 0.750255 0.759999 0.087 Uiso 1 1 calc R . . . .
C20 C 0.8280(5) 0.6614(7) 0.6628(5) 0.067(3) Uani 1 1 d . . . . .
H20 H 0.862925 0.622003 0.667191 0.081 Uiso 1 1 calc R . . . .
C21 C 0.7427(6) 0.9331(9) 0.7689(7) 0.088(4) Uani 1 1 d . . . . .
H21A H 0.727212 0.967511 0.715821 0.132 Uiso 1 1 calc GR . . . .
H21B H 0.756143 0.985354 0.812050 0.132 Uiso 1 1 calc GR . . . .
H21C H 0.710409 0.891011 0.775402 0.132 Uiso 1 1 calc GR . . . .
C23S C 0.9275(10) 0.5851(13) 0.3913(17) 0.274(16) Uiso 1 1 d . . . . .
H23S H 0.911355 0.644969 0.406994 0.328 Uiso 1 1 calc R . . . .
C24S C 0.9297(8) 0.4918(17) 0.4314(14) 0.278(13) Uani 1 1 d G . . . .
H24S H 0.915039 0.487973 0.474461 0.334 Uiso 1 1 calc R . . . .
C25S C 0.9534(9) 0.4042(12) 0.4085(17) 0.278(13) Uani 1 1 d G . . . .
H25S H 0.954925 0.340461 0.435842 0.334 Uiso 1 1 calc R . . . .
C26S C 0.9749(10) 0.410(2) 0.3454(17) 0.352(16) Uiso 1 1 d G . . . .
H26S H 0.991126 0.349944 0.329756 0.423 Uiso 1 1 calc R . . . .
C27S C 0.9727(12) 0.503(3) 0.3054(13) 0.43(3) Uiso 1 1 d G . . . .
C22S C 0.9491(12) 0.591(2) 0.3283(16) 0.352(16) Uiso 1 1 d G . . . .
H22S H 0.947557 0.654451 0.300906 0.423 Uiso 1 1 calc R . . . .

loop_
_atom_site_aniso_label
_atom_site_aniso_U_11
_atom_site_aniso_U_22
_atom_site_aniso_U_33
_atom_site_aniso_U_23
_atom_site_aniso_U_13
_atom_site_aniso_U_12
I001 0.0383(3) 0.0375(3) 0.0451(3) -0.00146(19) 0.0225(2) -0.00064(18)
Cu02 0.0288(4) 0.0361(4) 0.0321(4) -0.0022(3) 0.0098(3) -0.0081(3)
N3 0.029(3) 0.034(3) 0.030(3) 0.001(2) 0.013(2) 0.005(2)
N1 0.030(3) 0.035(3) 0.033(3) -0.003(2) 0.009(2) 0.001(2)
N2 0.028(3) 0.033(3) 0.028(3) 0.001(2) 0.012(2) 0.004(2)
C7 0.035(3) 0.026(3) 0.032(3) 0.005(2) 0.014(3) 0.003(3)
O1 0.141(7) 0.043(3) 0.037(3) -0.010(3) 0.042(4) -0.016(4)
C9 0.033(3) 0.032(3) 0.027(3) 0.002(2) 0.009(3) 0.003(3)
C8 0.036(3) 0.027(3) 0.029(3) 0.002(2) 0.012(3) -0.001(3)
C3 0.034(3) 0.029(3) 0.035(3) 0.004(3) 0.018(3) -0.002(3)
C6 0.031(3) 0.027(3) 0.031(3) 0.003(2) 0.016(3) -0.003(2)
C10 0.030(3) 0.028(3) 0.029(3) 0.005(2) 0.014(2) 0.000(2)
C11 0.029(3) 0.030(3) 0.027(3) -0.002(2) 0.011(2) 0.003(2)
C15 0.025(3) 0.047(4) 0.034(3) -0.010(3) 0.000(3) 0.006(3)
C16 0.052(4) 0.024(3) 0.028(3) 0.003(2) 0.011(3) -0.004(3)
C1 0.031(3) 0.066(5) 0.036(4) -0.013(3) 0.011(3) 0.013(3)
C14 0.031(3) 0.053(4) 0.036(3) -0.015(3) 0.009(3) 0.007(3)
C2 0.034(3) 0.063(5) 0.032(3) -0.015(3) 0.012(3) 0.011(3)
C4 0.040(4) 0.029(3) 0.038(4) -0.004(3) 0.007(3) 0.008(3)
C5 0.046(4) 0.031(3) 0.040(4) -0.009(3) 0.011(3) 0.001(3)
C17 0.047(4) 0.040(4) 0.041(4) -0.006(3) 0.024(3) -0.011(3)
C12 0.058(5) 0.048(4) 0.027(3) -0.008(3) 0.004(3) 0.017(4)
C18 0.062(5) 0.040(4) 0.060(5) -0.010(4) 0.044(4) -0.012(4)
C00O 0.093(6) 0.036(4) 0.032(4) -0.001(3) 0.028(4) -0.014(4)
C13 0.056(5) 0.050(4) 0.029(3) -0.005(3) 0.007(3) 0.022(4)
C19 0.091(7) 0.050(5) 0.042(4) -0.008(4) -0.017(5) 0.013(5)
C20 0.074(6) 0.051(5) 0.049(5) -0.006(4) -0.009(4) 0.020(5)
C21 0.124(10) 0.081(7) 0.093(8) -0.054(6) 0.079(8) -0.054(7)
C24S 0.25(2) 0.109(13) 0.57(4) -0.04(2) 0.26(3) -0.023(15)
C25S 0.25(2) 0.109(13) 0.57(4) -0.04(2) 0.26(3) -0.023(15)

loop_
_atom_type_symbol
_atom_type_description
_atom_type_scat_dispersion_real
_atom_type_scat_dispersion_imag
_atom_type_scat_source
C C 0.0033 0.0016 'International Tables Vol C Tables 4.2.6.8 and 6.1.1.4'
H H 0.0000 0.0000 'International Tables Vol C Tables 4.2.6.8 and 6.1.1.4'
Cu Cu 0.3201 1.2651 'International Tables Vol C Tables 4.2.6.8 and 6.1.1.4'
I I -0.4742 1.8119 'International Tables Vol C Tables 4.2.6.8 and 6.1.1.4'
N N 0.0061 0.0033 'International Tables Vol C Tables 4.2.6.8 and 6.1.1.4'
O O 0.0106 0.0060 'International Tables Vol C Tables 4.2.6.8 and 6.1.1.4'

loop_
_geom_angle_atom_site_label_1
_geom_angle_atom_site_label_2
_geom_angle_atom_site_label_3
_geom_angle
_geom_angle_site_symmetry_1
_geom_angle_site_symmetry_3
_geom_angle_publ_flag
Cu02 I001 Cu02 59.36(3) . 5_665 ?
I001 Cu02 I001 120.65(3) . 5_665 ?
Cu02 Cu02 I001 60.86(3) 5_665 . ?
Cu02 Cu02 I001 59.79(3) 5_665 5_665 ?
N3 Cu02 I001 100.35(15) 8_455 5_665 ?
N3 Cu02 I001 105.86(16) 8_455 . ?
N3 Cu02 Cu02 117.18(15) 8_455 5_665 ?
N1 Cu02 I001 107.62(16) . . ?
N1 Cu02 I001 106.16(16) . 5_665 ?
N1 Cu02 Cu02 125.92(16) . 5_665 ?
N1 Cu02 N3 116.7(2) . 8_455 ?
C14 N3 Cu02 120.2(4) . 8_556 ?
C13 N3 Cu02 122.3(5) . 8_556 ?
C13 N3 C14 116.8(6) . . ?
C1 N1 Cu02 119.9(5) . . ?
C1 N1 C5 116.5(6) . . ?
C5 N1 Cu02 123.6(5) . . ?
C6 N2 C10 117.4(5) . . ?
C8 C7 H7 120.0 . . ?
C6 C7 H7 120.0 . . ?
C6 C7 C8 120.0(6) . . ?
C00O O1 C21 116.9(8) . . ?
C8 C9 H9 120.0 . . ?
C10 C9 H9 120.0 . . ?
C10 C9 C8 120.1(6) . . ?
C7 C8 C16 122.4(6) . . ?
C9 C8 C7 116.3(6) . . ?
C9 C8 C16 121.3(6) . . ?
C2 C3 C6 121.4(6) . . ?
C4 C3 C6 121.7(6) . . ?
C4 C3 C2 116.9(6) . . ?
N2 C6 C7 123.2(6) . . ?
N2 C6 C3 115.5(5) . . ?
C7 C6 C3 121.2(6) . . ?
N2 C10 C9 123.0(6) . . ?
N2 C10 C11 116.0(5) . . ?
C9 C10 C11 121.0(6) . . ?
C15 C11 C10 121.2(6) . . ?
C12 C11 C10 123.2(6) . . ?
C12 C11 C15 115.5(6) . . ?
C11 C15 H15 120.0 . . ?
C11 C15 C14 120.1(6) . . ?
C14 C15 H15 120.0 . . ?
C17 C16 C8 121.6(6) . . ?
C17 C16 C20 116.5(7) . . ?
C20 C16 C8 122.0(7) . . ?
N1 C1 H1 118.2 . . ?
N1 C1 C2 123.6(7) . . ?
C2 C1 H1 118.2 . . ?
N3 C14 C15 123.1(6) . . ?
N3 C14 H14 118.5 . . ?
C15 C14 H14 118.5 . . ?
C3 C2 H2 120.2 . . ?
C1 C2 C3 119.5(6) . . ?
C1 C2 H2 120.2 . . ?
C3 C4 H4 119.9 . . ?
C5 C4 C3 120.2(6) . . ?
C5 C4 H4 119.9 . . ?
N1 C5 C4 123.2(6) . . ?
N1 C5 H5 118.4 . . ?
C4 C5 H5 118.4 . . ?
C16 C17 H17 118.8 . . ?
C16 C17 C18 122.4(7) . . ?
C18 C17 H17 118.8 . . ?
C11 C12 H12 119.4 . . ?
C11 C12 C13 121.1(6) . . ?
C13 C12 H12 119.4 . . ?
C17 C18 H18 120.1 . . ?
C00O C18 C17 119.9(8) . . ?
C00O C18 H18 120.1 . . ?
O1 C00O C18 125.5(9) . . ?
O1 C00O C19 115.8(8) . . ?
C18 C00O C19 118.7(7) . . ?
N3 C13 C12 123.1(6) . . ?
N3 C13 H13 118.5 . . ?
C12 C13 H13 118.5 . . ?
C00O C19 H19 119.6 . . ?
C20 C19 C00O 120.9(9) . . ?
C20 C19 H19 119.6 . . ?
C16 C20 H20 119.2 . . ?
C19 C20 C16 121.6(9) . . ?
C19 C20 H20 119.2 . . ?
O1 C21 H21A 109.5 . . ?
O1 C21 H21B 109.5 . . ?
O1 C21 H21C 109.5 . . ?
H21A C21 H21B 109.5 . . ?
H21A C21 H21C 109.5 . . ?
H21B C21 H21C 109.5 . . ?
C24S C23S H23S 120.0 . . ?
C24S C23S C22S 120.0 . . ?
C22S C23S H23S 120.0 . . ?
C23S C24S H24S 120.0 . . ?
C25S C24S C23S 120.0 . . ?
C25S C24S H24S 120.0 . . ?
C24S C25S H25S 120.0 . . ?
C26S C25S C24S 120.0 . . ?
C26S C25S H25S 120.0 . . ?
C25S C26S H26S 120.0 . . ?
C25S C26S C27S 120.0 . . ?
C27S C26S H26S 120.0 . . ?
C22S C27S C26S 120.0 . . ?
C23S C22S H22S 120.0 . . ?
C27S C22S C23S 120.0 . . ?
C27S C22S H22S 120.0 . . ?

loop_
_geom_bond_atom_site_label_1
_geom_bond_atom_site_label_2
_geom_bond_distance
_geom_bond_site_symmetry_2
_geom_bond_publ_flag
I001 Cu02 2.6435(10) . ?
I001 Cu02 2.6720(10) 5_665 ?
Cu02 Cu02 2.6319(16) 5_665 ?
Cu02 N3 2.037(5) 8_455 ?
Cu02 N1 2.031(5) . ?
N3 C14 1.332(8) . ?
N3 C13 1.327(9) . ?
N1 C1 1.342(9) . ?
N1 C5 1.349(9) . ?
N2 C6 1.346(8) . ?
N2 C10 1.346(8) . ?
C7 H7 0.9500 . ?
C7 C8 1.411(9) . ?
C7 C6 1.374(9) . ?
O1 C00O 1.370(9) . ?
O1 C21 1.415(14) . ?
C9 H9 0.9500 . ?
C9 C8 1.400(9) . ?
C9 C10 1.383(9) . ?
C8 C16 1.476(9) . ?
C3 C6 1.503(9) . ?
C3 C2 1.393(9) . ?
C3 C4 1.388(9) . ?
C10 C11 1.492(8) . ?
C11 C15 1.386(9) . ?
C11 C12 1.379(9) . ?
C15 H15 0.9500 . ?
C15 C14 1.394(9) . ?
C16 C17 1.380(10) . ?
C16 C20 1.418(11) . ?
C1 H1 0.9500 . ?
C1 C2 1.383(9) . ?
C14 H14 0.9500 . ?
C2 H2 0.9500 . ?
C4 H4 0.9500 . ?
C4 C5 1.378(10) . ?
C5 H5 0.9500 . ?
C17 H17 0.9500 . ?
C17 C18 1.395(10) . ?
C12 H12 0.9500 . ?
C12 C13 1.379(10) . ?
C18 H18 0.9500 . ?
C18 C00O 1.379(12) . ?
C00O C19 1.401(14) . ?
C13 H13 0.9500 . ?
C19 H19 0.9500 . ?
C19 C20 1.359(12) . ?
C20 H20 0.9500 . ?
C21 H21A 0.9800 . ?
C21 H21B 0.9800 . ?
C21 H21C 0.9800 . ?
C23S H23S 0.9500 . ?
C23S C24S 1.3900 . ?
C23S C22S 1.3900 . ?
C24S H24S 0.9500 . ?
C24S C25S 1.3900 . ?
C25S H25S 0.9500 . ?
C25S C26S 1.3900 . ?
C26S H26S 0.9500 . ?
C26S C27S 1.3900 . ?
C27S C22S 1.3900 . ?
C22S H22S 0.9500 . ?
